data_9014312
loop_
_publ_author_name
'Kampf, A. R.'
'Housley, R. M.'
'Marty, J.'

_publ_section_title
;
 Lead-tellurium oxysalts from Otto Mountain near Baker, California: III.
 Thorneite, Pb6(Te6+2O10)(CO3)Cl2(H2O), the first mineral with
 edge-sharing octahedral tellurate dimers
;
_journal_name_full 'American Mineralogist'
_journal_page_first 1548
_journal_page_last 1553
_journal_paper_doi 10.2138/am.2010.3512
_journal_volume 95
_journal_year 2010
_chemical_compound_source 'Otto Mountain, Baker, California'
_chemical_formula_sum 'C H2.5 Cl1.5 O14.5 Pb6 Te2'
_chemical_name_mineral Thorneite
_space_group_IT_number 15
_symmetry_space_group_name_Hall '-C 2yc'
_symmetry_space_group_name_H-M 'C 1 2/c 1'
_cell_angle_alpha 90
_cell_angle_beta 101.112
_cell_angle_gamma 90
_cell_formula_units_Z 4
_cell_length_a 21.305
_cell_length_b 11.059
_cell_length_c 7.564
_cell_volume 1748.758
_database_code_amcsd 0017719
_exptl_crystal_density_diffrn 6.830
_cod_original_formula_sum 'Pb6 Te2 C Cl1.5 O14.5 H2.5'
_cod_database_code 9014312

loop_
_space_group_symop_operation_xyz
x,y,z
1/2+x,1/2+y,z
x,-y,1/2+z
1/2+x,1/2-y,1/2+z
-x,y,1/2-z
1/2-x,1/2+y,1/2-z
-x,-y,-z
1/2-x,1/2-y,-z

loop_
_atom_site_aniso_label
_atom_site_aniso_U_11
_atom_site_aniso_U_22
_atom_site_aniso_U_33
_atom_site_aniso_U_12
_atom_site_aniso_U_13
_atom_site_aniso_U_23
Pb1 0.01390 0.02410 0.01650 0.00150 -0.00050 -0.00120
Pb2 0.02180 0.02330 0.01950 -0.00200 0.00070 -0.00210
Pb3 0.01770 0.03760 0.02790 0.00560 0.00060 -0.00470
Te 0.01140 0.01600 0.01280 -0.00300 0.00240 -0.00080
C 0.02800 0.01700 0.02500 0.00000 -0.01000 0.00000
Cl 0.03200 0.08000 0.05900 0.00600 0.00900 -0.00200
O-H 0.03200 0.08000 0.05900 0.00600 0.00900 -0.00200
O1 0.03400 0.03300 0.07900 0.00000 -0.01500 0.00000
O2 0.02200 0.04900 0.06300 0.00100 0.01300 -0.00900
O3 0.02400 0.02800 0.02100 -0.01100 -0.00600 0.00800
O4 0.01600 0.02800 0.01600 -0.00800 0.00300 -0.01200
O5 0.01300 0.01900 0.01400 -0.00400 -0.00400 0.00400
O6 0.00800 0.02500 0.01000 -0.00100 0.00300 -0.00200
O7 0.01100 0.01300 0.01400 0.00200 0.00800 -0.00300
Owat 0.09500 0.09400 0.08100 0.00000 0.02200 0.00000

loop_
_atom_site_label
_atom_site_fract_x
_atom_site_fract_y
_atom_site_fract_z
_atom_site_occupancy
_atom_site_U_iso_or_equiv
_atom_site_type_symbol
_atom_site_attached_hydrogens
Pb1 0.63753 0.09635 0.15303 1.00000 0.01860 Pb 0
Pb2 0.69515 0.41296 0.96922 1.00000 0.02200 Pb 0
Pb3 0.55264 0.24366 0.52254 1.00000 0.02830 Pb 0
Te 0.78842 0.30010 0.36271 1.00000 0.01340 Te 0
C 0.50000 0.98220 0.25000 1.00000 0.02500 C 0
Cl 0.58840 0.39330 0.16820 0.75000 0.05700 Cl 0
O-H 0.58840 0.39330 0.16820 0.25000 0.05700 O 1
O1 0.50000 0.09900 0.25000 1.00000 0.05200 O 0
O2 0.54870 0.92650 0.21830 1.00000 0.04400 O 0
O3 0.78150 0.45260 0.24790 1.00000 0.02600 O 0
O4 0.64510 0.27170 0.73670 1.00000 0.02000 O 0
O5 0.72690 0.23380 0.16540 1.00000 0.01600 O 0
O6 0.64350 0.13810 0.45340 1.00000 0.01400 O 0
O7 0.72010 0.34600 0.49370 1.00000 0.01200 O 0
Owat 0.50000 0.39100 0.75000 1.00000 0.08900 O 0
H 0.52500 0.44200 0.82900 1.00000 0.08000 H 0

loop_
_cod_changelog_entry_id
_cod_changelog_entry_author
_cod_changelog_entry_date
_cod_changelog_entry_text
1
;cod-tools version 3.8.0
Id: cif_guess_AMCSD_atom_types 9581 2023-05-17 12:35:41Z saulius
;
2023-05-18T11:42:47+03:00
;Derived atom types and hydrogen counts
from atom names that follow the AMCSD naming convention
(Wat == water, O-H == hydroxyl).
;

loop_
_cod_related_entry_id
_cod_related_entry_database
_cod_related_entry_code
1 AMCSD 0017719
